data_4102267
loop_
_publ_author_name
'J. Krzystek'
'Dale C. Swenson'
'S. A. Zvyagin'
'Dmitry Smirnov'
'Andrew Ozarowski'
'Joshua Telser'

_publ_section_title
;
 Cobalt(II) "Scorpionate" Complexes as Models for Cobalt-Substituted Zinc
 Enzymes: Electronic Structure Investigation by High-Frequency and -Field
 Electron Paramagnetic Resonance Spectroscopy
;
_journal_name_full 'Journal of the American Chemical Society'
_journal_page_first 5241
_journal_page_last 5253
_journal_paper_doi 10.1021/ja910766w
_journal_volume 132
_journal_year 2010
_chemical_formula_moiety 'C34 H40 B Co N7 S4'
_chemical_formula_sum 'C34 H40 B Co N7 S4'
_chemical_formula_weight 744.71
_chemical_name_systematic
; 
 ? 
;
_space_group_IT_number 14
_symmetry_cell_setting monoclinic
_symmetry_space_group_name_Hall '-P 2yn'
_symmetry_space_group_name_H-M 'P 1 21/n 1'
_atom_sites_solution_hydrogens geom
_atom_sites_solution_primary direct
_atom_sites_solution_secondary difmap
_audit_creation_method SHELXL-97
_cell_angle_alpha 90.00
_cell_angle_beta 92.325(5)
_cell_angle_gamma 90.00
_cell_formula_units_Z 4
_cell_length_a 9.8456(10)
_cell_length_b 27.114(3)
_cell_length_c 14.1270(14)
_cell_measurement_reflns_used 16208
_cell_measurement_temperature 190(2)
_cell_measurement_theta_max 27.5
_cell_measurement_theta_min 1.0
_cell_volume 3768.1(7)
_computing_cell_refinement 'HKL Scalepack (Otwinowski & Minor, 1997)'
_computing_data_collection 'Collect (Nonius BV, 1997-2000)'
_computing_data_reduction 'Denzo, HKL Scalepack (Otwinowski & Minor, 1997)'
_computing_molecular_graphics 'SHELXTL v6.1 (Sheldrick, 1997)'
_computing_publication_material 'SHELXTL v6.1 (Sheldrick, 1997)'
_computing_structure_refinement 'SHELXTL v6.1 (Sheldrick, 1997)'
_computing_structure_solution 'SHELXTL v6.1 (Sheldrick, 1997)'
_diffrn_ambient_temperature 190(2)
_diffrn_detector_area_resol_mean 9
_diffrn_measured_fraction_theta_full 0.997
_diffrn_measured_fraction_theta_max 0.997
_diffrn_measurement_device_type 'Nonius KappaCCD'
_diffrn_measurement_method 'CCD phi and omega scans'
_diffrn_radiation_monochromator graphite
_diffrn_radiation_source 'fine-focus sealed tube'
_diffrn_radiation_type MoK\a
_diffrn_radiation_wavelength 0.71069
_diffrn_reflns_av_R_equivalents 0.0522
_diffrn_reflns_av_sigmaI/netI 0.0520
_diffrn_reflns_limit_h_max 12
_diffrn_reflns_limit_h_min -12
_diffrn_reflns_limit_k_max 35
_diffrn_reflns_limit_k_min -35
_diffrn_reflns_limit_l_max 17
_diffrn_reflns_limit_l_min -18
_diffrn_reflns_number 54745
_diffrn_reflns_theta_full 27.49
_diffrn_reflns_theta_max 27.5
_diffrn_reflns_theta_min 3.0
_diffrn_standards_number 0
_exptl_absorpt_coefficient_mu 0.711
_exptl_absorpt_correction_T_max 0.9586
_exptl_absorpt_correction_T_min 0.8767
_exptl_absorpt_correction_type multi-scan
_exptl_absorpt_process_details 'HKL Scalepack (Otwinowski & Minor, 1997)'
_exptl_crystal_colour blue
_exptl_crystal_density_diffrn 1.313
_exptl_crystal_density_method 'not measured'
_exptl_crystal_description plate
_exptl_crystal_F_000 1556
_exptl_crystal_size_max 0.19
_exptl_crystal_size_mid 0.13
_exptl_crystal_size_min 0.06
_refine_diff_density_max 0.518
_refine_diff_density_min -0.435
_refine_diff_density_rms 0.052
_refine_ls_extinction_method none
_refine_ls_goodness_of_fit_ref 1.046
_refine_ls_hydrogen_treatment constr
_refine_ls_matrix_type full
_refine_ls_number_parameters 463
_refine_ls_number_reflns 8614
_refine_ls_number_restraints 36
_refine_ls_restrained_S_all 1.064
_refine_ls_R_factor_all 0.0687
_refine_ls_R_factor_gt 0.0387
_refine_ls_shift/su_max 0.002
_refine_ls_shift/su_mean 0.000
_refine_ls_structure_factor_coef Fsqd
_refine_ls_weighting_details 'calc w=1/[\s^2^(Fo^2^)+(0.0366P)^2^+0.9706P] where P=(Fo^2^+2Fc^2^)/3'
_refine_ls_weighting_scheme calc
_refine_ls_wR_factor_gt 0.0841
_refine_ls_wR_factor_ref 0.0934
_reflns_number_gt 6123
_reflns_number_total 8614
_reflns_threshold_expression >2sigma(I)
_cod_data_source_file ja910766w_si_002_2.cif
_cod_data_source_block Tp(t-Bu)(Tn)CoNCS
_cod_original_sg_symbol_Hall '-P 2yn '
_cod_database_code 4102267

loop_
_symmetry_equiv_pos_as_xyz
'x, y, z'
'-x+1/2, y+1/2, -z+1/2'
'-x, -y, -z'
'x-1/2, -y-1/2, z-1/2'

loop_
_atom_site_label
_atom_site_type_symbol
_atom_site_fract_x
_atom_site_fract_y
_atom_site_fract_z
_atom_site_U_iso_or_equiv
_atom_site_adp_type
_atom_site_occupancy
_atom_site_symmetry_multiplicity
_atom_site_calc_flag
_atom_site_refinement_flags
_atom_site_disorder_assembly
_atom_site_disorder_group
Co1 Co 0.60721(3) 0.097629(9) 0.767958(19) 0.02501(8) Uani 1 1 d D A .
N7 N 0.54761(18) 0.03035(6) 0.76472(13) 0.0361(4) Uani 1 1 d D . .
C1 C 0.5358(3) -0.01215(8) 0.75551(16) 0.0369(6) Uani 0.945(3) 1 d PD A 1
C1' C 0.4889(11) -0.0069(2) 0.7606(8) 0.037 Uiso 0.055(3) 1 d PD A 2
S1 S 0.52150(19) -0.07043(3) 0.74113(6) 0.0851(6) Uani 0.945(3) 1 d PD A 1
S1' S 0.425(2) -0.0608(4) 0.7431(13) 0.085 Uiso 0.055(3) 1 d PD A 2
B1 B 0.7035(2) 0.19983(8) 0.76813(16) 0.0244(5) Uani 1 1 d . . .
H1 H 0.7360 0.2348 0.7678 0.029 Uiso 1 1 calc R . .
N1 N 0.47620(15) 0.15493(6) 0.76835(11) 0.0261(4) Uani 1 1 d . . .
N2 N 0.54663(16) 0.19863(5) 0.77851(11) 0.0248(4) Uani 1 1 d . A .
C2 C 0.34370(19) 0.16535(7) 0.77680(14) 0.0268(4) Uani 1 1 d . A .
C3 C 0.3289(2) 0.21551(7) 0.79430(15) 0.0308(5) Uani 1 1 d . . .
H3 H 0.2463 0.2326 0.8035 0.037 Uiso 1 1 calc R A .
C4 C 0.4581(2) 0.23555(7) 0.79566(14) 0.0264(4) Uani 1 1 d . A .
C5 C 0.2354(2) 0.12536(8) 0.76734(16) 0.0341(5) Uani 1 1 d . . .
C6 C 0.2487(3) 0.09818(9) 0.67339(18) 0.0518(7) Uani 1 1 d . A .
H6A H 0.2393 0.1217 0.6209 0.078 Uiso 1 1 calc R . .
H6B H 0.1773 0.0731 0.6666 0.078 Uiso 1 1 calc R . .
H6C H 0.3380 0.0823 0.6724 0.078 Uiso 1 1 calc R . .
C7 C 0.2509(3) 0.08925(9) 0.85022(19) 0.0509(7) Uani 1 1 d . A .
H7A H 0.3400 0.0732 0.8490 0.076 Uiso 1 1 calc R . .
H7B H 0.1792 0.0643 0.8448 0.076 Uiso 1 1 calc R . .
H7C H 0.2436 0.1072 0.9100 0.076 Uiso 1 1 calc R . .
C8 C 0.0945(2) 0.14929(9) 0.76939(19) 0.0503(7) Uani 1 1 d . A .
H8A H 0.0824 0.1720 0.7158 0.075 Uiso 1 1 calc R . .
H8B H 0.0865 0.1675 0.8288 0.075 Uiso 1 1 calc R . .
H8C H 0.0244 0.1236 0.7648 0.075 Uiso 1 1 calc R . .
C23 C 0.5004(2) 0.28705(7) 0.80813(14) 0.0299(5) Uani 1 1 d . . .
S24 S 0.40308(7) 0.33245(2) 0.75428(4) 0.04743(17) Uani 1 1 d . A .
C25 C 0.5137(3) 0.37732(8) 0.79255(17) 0.0525(7) Uani 1 1 d . . .
H25 H 0.5025 0.4114 0.7783 0.063 Uiso 1 1 calc R A .
C26 C 0.6184(3) 0.35894(8) 0.84520(18) 0.0471(6) Uani 1 1 d . A .
H26 H 0.6892 0.3787 0.8729 0.057 Uiso 1 1 calc R . .
C27 C 0.6121(2) 0.30708(8) 0.85511(16) 0.0369(5) Uani 1 1 d . A .
H27 H 0.6778 0.2882 0.8903 0.044 Uiso 1 1 calc R . .
N3 N 0.72001(16) 0.12402(6) 0.66312(11) 0.0254(4) Uani 1 1 d . . .
N4 N 0.74191(16) 0.17375(5) 0.67547(11) 0.0243(4) Uani 1 1 d . A .
C9 C 0.7818(2) 0.11004(7) 0.58485(14) 0.0287(5) Uani 1 1 d . A .
C10 C 0.8441(2) 0.15088(7) 0.54538(15) 0.0308(5) Uani 1 1 d . . .
H10 H 0.8948 0.1514 0.4896 0.037 Uiso 1 1 calc R A .
C11 C 0.81734(19) 0.19036(7) 0.60338(14) 0.0268(4) Uani 1 1 d D A .
C12 C 0.7786(2) 0.05682(8) 0.55135(16) 0.0357(5) Uani 1 1 d . . .
C13 C 0.8593(3) 0.05202(9) 0.46176(18) 0.0538(7) Uani 1 1 d . A .
H13A H 0.8572 0.0177 0.4402 0.081 Uiso 1 1 calc R . .
H13B H 0.9536 0.0621 0.4755 0.081 Uiso 1 1 calc R . .
H13C H 0.8187 0.0732 0.4121 0.081 Uiso 1 1 calc R . .
C14 C 0.6318(2) 0.04106(8) 0.52703(17) 0.0437(6) Uani 1 1 d D A .
H14A H 0.5783 0.0432 0.5839 0.065 Uiso 1 1 calc R . .
H14B H 0.6309 0.0070 0.5037 0.065 Uiso 1 1 calc R . .
H14C H 0.5923 0.0629 0.4779 0.065 Uiso 1 1 calc R . .
C15 C 0.8422(2) 0.02343(8) 0.62907(18) 0.0443(6) Uani 1 1 d . A .
H15A H 0.7896 0.0260 0.6863 0.066 Uiso 1 1 calc R . .
H15B H 0.9361 0.0338 0.6435 0.066 Uiso 1 1 calc R . .
H15C H 0.8414 -0.0108 0.6070 0.066 Uiso 1 1 calc R . .
C28 C 0.8643(14) 0.2413(2) 0.5929(12) 0.0320(6) Uani 0.605(3) 1 d PD A 1
S29 S 0.76148(18) 0.29213(6) 0.6005(2) 0.0502(4) Uani 0.605(3) 1 d PD A 1
C30 C 0.8945(9) 0.3310(3) 0.5746(8) 0.0507(16) Uani 0.605(3) 1 d PD A 1
H30 H 0.8869 0.3659 0.5713 0.061 Uiso 0.605(3) 1 calc PR A 1
C31 C 1.0107(10) 0.3058(2) 0.5595(9) 0.0559(15) Uani 0.605(3) 1 d PD A 1
H31 H 1.0942 0.3205 0.5435 0.067 Uiso 0.605(3) 1 calc PR A 1
C32 C 0.9898(9) 0.2547(4) 0.5712(11) 0.0556(7) Uani 0.605(3) 1 d PD A 1
H32 H 1.0605 0.2313 0.5640 0.067 Uiso 0.605(3) 1 calc PR A 1
N5 N 0.73278(16) 0.12398(5) 0.87286(11) 0.0257(4) Uani 1 1 d . . .
N6 N 0.76941(15) 0.17205(5) 0.85455(11) 0.0238(4) Uani 1 1 d . A .
C16 C 0.7930(2) 0.11090(7) 0.95609(14) 0.0273(4) Uani 1 1 d . A .
C17 C 0.8688(2) 0.15042(7) 0.99179(14) 0.0292(5) Uani 1 1 d . . .
H17 H 0.9216 0.1512 1.0496 0.035 Uiso 1 1 calc R A .
C18 C 0.85252(19) 0.18837(7) 0.92692(14) 0.0256(4) Uani 1 1 d D A .
C19 C 0.7751(2) 0.06003(7) 0.99779(15) 0.0330(5) Uani 1 1 d . . .
C20 C 0.8475(3) 0.05803(8) 1.09580(16) 0.0460(6) Uani 1 1 d . A .
H20A H 0.8084 0.0829 1.1370 0.069 Uiso 1 1 calc R . .
H20B H 0.9445 0.0647 1.0897 0.069 Uiso 1 1 calc R . .
H20C H 0.8357 0.0252 1.1234 0.069 Uiso 1 1 calc R . .
C21 C 0.6240(2) 0.04894(8) 1.00877(17) 0.0441(6) Uani 1 1 d D A .
H21A H 0.5849 0.0736 1.0505 0.066 Uiso 1 1 calc R . .
H21B H 0.6139 0.0160 1.0363 0.066 Uiso 1 1 calc R . .
H21C H 0.5764 0.0501 0.9465 0.066 Uiso 1 1 calc R . .
C22 C 0.8376(3) 0.02162(8) 0.93287(17) 0.0449(6) Uani 1 1 d . A .
H22A H 0.9341 0.0290 0.9261 0.067 Uiso 1 1 calc R . .
H22B H 0.7904 0.0226 0.8705 0.067 Uiso 1 1 calc R . .
H22C H 0.8282 -0.0113 0.9605 0.067 Uiso 1 1 calc R . .
C33 C 0.9079(7) 0.23852(13) 0.9327(3) 0.0264(7) Uani 0.868(3) 1 d PD A 1
S34 S 0.91306(13) 0.26727(3) 1.04166(6) 0.0388(3) Uani 0.868(3) 1 d PD A 1
C35 C 0.9888(5) 0.31855(11) 0.9968(2) 0.0425(8) Uani 0.868(3) 1 d PD A 1
H35 H 1.0115 0.3472 1.0328 0.051 Uiso 0.868(3) 1 calc PR A 1
C36 C 1.0125(5) 0.31313(11) 0.9033(3) 0.0416(9) Uani 0.868(3) 1 d PD A 1
H36 H 1.0556 0.3373 0.8663 0.050 Uiso 0.868(3) 1 calc PR A 1
C37 C 0.9654(12) 0.2674(4) 0.8677(6) 0.0362(15) Uani 0.868(3) 1 d PD A 1
H37 H 0.9734 0.2577 0.8035 0.043 Uiso 0.868(3) 1 calc PR A 1
C28' C 0.858(2) 0.2420(3) 0.5939(18) 0.0320(6) Uani 0.395(3) 1 d PD A 2
S29' S 1.0227(3) 0.25554(16) 0.5682(4) 0.0556(7) Uani 0.395(3) 1 d PD A 2
C30' C 0.9898(14) 0.3181(3) 0.5719(15) 0.0559(15) Uani 0.395(3) 1 d PD A 2
H30' H 1.0559 0.3428 0.5617 0.067 Uiso 0.395(3) 1 calc PR A 2
C31' C 0.8585(14) 0.3278(3) 0.5910(14) 0.0507(16) Uani 0.395(3) 1 d PD A 2
H31' H 0.8205 0.3599 0.5955 0.061 Uiso 0.395(3) 1 calc PR A 2
C32' C 0.7863(12) 0.2834(4) 0.6034(13) 0.0502(4) Uani 0.395(3) 1 d PD A 2
H32' H 0.6928 0.2830 0.6176 0.060 Uiso 0.395(3) 1 calc PR A 2
C33' C 0.918(4) 0.2360(8) 0.9379(17) 0.0264(7) Uani 0.132(3) 1 d PD A 2
S34' S 0.974(2) 0.2725(7) 0.8479(12) 0.0362(15) Uani 0.132(3) 1 d PD A 2
C35' C 1.003(4) 0.3212(5) 0.9232(18) 0.0416(9) Uani 0.132(3) 1 d PD A 2
H35' H 1.0363 0.3524 0.9044 0.050 Uiso 0.132(3) 1 calc PR A 2
C36' C 0.971(4) 0.3097(8) 1.0132(16) 0.0425(8) Uani 0.132(3) 1 d PD A 2
H36' H 0.9812 0.3317 1.0653 0.051 Uiso 0.132(3) 1 calc PR A 2
C37' C 0.921(4) 0.2611(9) 1.0202(17) 0.0388(3) Uani 0.132(3) 1 d PD A 2
H37' H 0.8914 0.2474 1.0778 0.047 Uiso 0.132(3) 1 calc PR A 2

loop_
_atom_site_aniso_label
_atom_site_aniso_U_11
_atom_site_aniso_U_22
_atom_site_aniso_U_33
_atom_site_aniso_U_23
_atom_site_aniso_U_13
_atom_site_aniso_U_12
Co1 0.02244(14) 0.01868(14) 0.03392(17) -0.00093(11) 0.00119(11) -0.00099(11)
N7 0.0352(10) 0.0261(10) 0.0470(12) -0.0008(8) 0.0008(8) -0.0034(8)
C1 0.0505(16) 0.0271(13) 0.0332(13) 0.0006(10) 0.0037(11) -0.0037(11)
S1 0.1744(16) 0.0204(4) 0.0611(5) -0.0059(3) 0.0135(6) -0.0156(5)
B1 0.0240(11) 0.0189(11) 0.0302(13) -0.0012(9) 0.0023(10) -0.0005(9)
N1 0.0223(8) 0.0214(8) 0.0347(10) 0.0007(7) 0.0021(7) -0.0021(7)
N2 0.0243(8) 0.0187(8) 0.0314(9) 0.0004(7) 0.0011(7) 0.0009(7)
C2 0.0224(10) 0.0291(11) 0.0292(11) 0.0020(8) 0.0026(8) 0.0009(8)
C3 0.0232(10) 0.0289(11) 0.0405(12) 0.0003(9) 0.0039(9) 0.0059(9)
C4 0.0279(11) 0.0238(10) 0.0275(11) -0.0002(8) 0.0022(9) 0.0049(8)
C5 0.0212(10) 0.0327(12) 0.0487(14) 0.0000(10) 0.0033(10) -0.0016(9)
C6 0.0371(13) 0.0524(16) 0.0659(18) -0.0200(13) 0.0018(12) -0.0134(12)
C7 0.0401(14) 0.0397(14) 0.0736(18) 0.0140(13) 0.0105(13) -0.0089(11)
C8 0.0230(12) 0.0443(15) 0.084(2) -0.0016(13) 0.0027(12) 0.0003(10)
C23 0.0331(11) 0.0242(10) 0.0329(12) -0.0006(9) 0.0072(9) 0.0063(9)
S24 0.0693(4) 0.0271(3) 0.0450(4) 0.0005(3) -0.0092(3) 0.0113(3)
C25 0.090(2) 0.0220(12) 0.0461(15) -0.0024(10) 0.0068(15) 0.0007(13)
C26 0.0557(16) 0.0326(13) 0.0540(16) -0.0131(11) 0.0142(13) -0.0079(12)
C27 0.0370(12) 0.0289(12) 0.0450(14) -0.0091(10) 0.0040(10) 0.0057(10)
N3 0.0244(8) 0.0193(8) 0.0326(10) -0.0034(7) 0.0018(7) -0.0001(7)
N4 0.0234(8) 0.0192(8) 0.0303(9) -0.0023(7) 0.0014(7) -0.0009(7)
C9 0.0220(10) 0.0308(11) 0.0334(12) -0.0064(9) 0.0019(9) -0.0005(8)
C10 0.0298(11) 0.0327(12) 0.0305(12) -0.0046(9) 0.0076(9) -0.0019(9)
C11 0.0228(10) 0.0282(11) 0.0296(11) 0.0005(9) 0.0020(8) -0.0022(8)
C12 0.0329(12) 0.0293(11) 0.0455(14) -0.0110(10) 0.0098(10) -0.0010(9)
C13 0.0601(17) 0.0416(14) 0.0617(17) -0.0192(12) 0.0268(14) -0.0049(12)
C14 0.0434(14) 0.0388(13) 0.0486(15) -0.0145(11) 0.0002(11) -0.0091(11)
C15 0.0356(13) 0.0289(12) 0.0688(17) -0.0051(11) 0.0065(12) 0.0042(10)
C28 0.0385(16) 0.0282(11) 0.0298(12) 0.0014(9) 0.0056(11) -0.0057(10)
S29 0.0497(9) 0.0268(8) 0.0747(8) 0.0100(7) 0.0109(7) 0.0032(5)
C30 0.064(5) 0.0284(16) 0.061(5) 0.0074(18) 0.021(3) -0.016(2)
C31 0.060(3) 0.033(3) 0.078(4) -0.004(4) 0.032(3) -0.016(3)
C32 0.0498(18) 0.0462(8) 0.0728(11) -0.0033(7) 0.0275(15) -0.0175(13)
N5 0.0254(9) 0.0180(8) 0.0335(10) 0.0002(7) -0.0001(7) -0.0025(7)
N6 0.0234(8) 0.0185(8) 0.0296(9) -0.0002(7) 0.0013(7) -0.0021(7)
C16 0.0248(10) 0.0243(10) 0.0328(12) 0.0023(8) 0.0019(9) 0.0029(8)
C17 0.0292(11) 0.0285(11) 0.0295(11) 0.0004(9) -0.0038(9) -0.0033(9)
C18 0.0225(10) 0.0236(10) 0.0309(11) -0.0013(8) 0.0034(8) -0.0013(8)
C19 0.0391(12) 0.0215(10) 0.0381(13) 0.0045(9) -0.0031(10) -0.0029(9)
C20 0.0631(16) 0.0292(12) 0.0446(14) 0.0099(10) -0.0122(12) -0.0042(11)
C21 0.0467(14) 0.0346(13) 0.0512(15) 0.0109(11) 0.0019(12) -0.0109(11)
C22 0.0528(15) 0.0279(12) 0.0533(15) 0.0012(11) -0.0085(12) 0.0064(11)
C33 0.0223(15) 0.0242(11) 0.0321(12) -0.0006(10) -0.0049(10) -0.0019(10)
S34 0.0473(4) 0.0322(4) 0.0362(5) -0.0080(3) -0.0048(4) -0.0058(3)
C35 0.047(2) 0.0238(16) 0.055(2) -0.0036(15) -0.0132(16) -0.0113(13)
C36 0.0368(16) 0.0263(14) 0.061(2) 0.0070(13) -0.0030(17) -0.0086(15)
C37 0.0344(18) 0.033(2) 0.041(4) 0.002(2) 0.003(2) -0.0040(15)
C28' 0.0385(16) 0.0282(11) 0.0298(12) 0.0014(9) 0.0056(11) -0.0057(10)
S29' 0.0498(18) 0.0462(8) 0.0728(11) -0.0033(7) 0.0275(15) -0.0175(13)
C30' 0.060(3) 0.033(3) 0.078(4) -0.004(4) 0.032(3) -0.016(3)
C31' 0.064(5) 0.0284(16) 0.061(5) 0.0074(18) 0.021(3) -0.016(2)
C32' 0.0497(9) 0.0268(8) 0.0747(8) 0.0100(7) 0.0109(7) 0.0032(5)
C33' 0.0223(15) 0.0242(11) 0.0321(12) -0.0006(10) -0.0049(10) -0.0019(10)
S34' 0.0344(18) 0.033(2) 0.041(4) 0.002(2) 0.003(2) -0.0040(15)
C35' 0.0368(16) 0.0263(14) 0.061(2) 0.0070(13) -0.0030(17) -0.0086(15)
C36' 0.047(2) 0.0238(16) 0.055(2) -0.0036(15) -0.0132(16) -0.0113(13)
C37' 0.0473(4) 0.0322(4) 0.0362(5) -0.0080(3) -0.0048(4) -0.0058(3)

loop_
_atom_type_symbol
_atom_type_description
_atom_type_scat_dispersion_real
_atom_type_scat_dispersion_imag
_atom_type_scat_source
C C 0.0033 0.0016 'International Tables Vol C Tables 4.2.6.8 and 6.1.1.4'
H H 0.0000 0.0000 'International Tables Vol C Tables 4.2.6.8 and 6.1.1.4'
B B 0.0013 0.0007 'International Tables Vol C Tables 4.2.6.8 and 6.1.1.4'
N N 0.0061 0.0033 'International Tables Vol C Tables 4.2.6.8 and 6.1.1.4'
S S 0.1246 0.1234 'International Tables Vol C Tables 4.2.6.8 and 6.1.1.4'
Co Co 0.3494 0.9721 'International Tables Vol C Tables 4.2.6.8 and 6.1.1.4'

loop_
_geom_angle_atom_site_label_1
_geom_angle_atom_site_label_2
_geom_angle_atom_site_label_3
_geom_angle
_geom_angle_publ_flag
N7 Co1 N3 119.81(7) yes
N7 Co1 N1 122.51(7) yes
N3 Co1 N1 95.73(6) yes
N7 Co1 N5 122.11(7) yes
N3 Co1 N5 94.26(6) yes
N1 Co1 N5 95.61(6) yes
C1 N7 Co1 166.77(19) yes
C1' N7 Co1 168.0(6) ?
N7 C1 S1 178.9(2) yes
N7 C1' S1' 170.9(9) ?
N4 B1 N6 109.53(15) yes
N4 B1 N2 110.33(15) yes
N6 B1 N2 107.46(16) yes
N4 B1 H1 109.8 ?
N6 B1 H1 109.8 ?
N2 B1 H1 109.8 ?
C2 N1 N2 107.22(15) yes
C2 N1 Co1 141.62(13) yes
N2 N1 Co1 110.07(11) yes
C4 N2 N1 109.23(15) yes
C4 N2 B1 130.43(16) yes
N1 N2 B1 120.33(15) yes
N1 C2 C3 109.26(17) yes
N1 C2 C5 121.38(17) yes
C3 C2 C5 129.35(18) yes
C4 C3 C2 106.51(17) yes
C4 C3 H3 126.7 ?
C2 C3 H3 126.7 ?
N2 C4 C3 107.75(17) yes
N2 C4 C23 122.93(18) yes
C3 C4 C23 129.26(18) yes
C2 C5 C6 109.60(18) yes
C2 C5 C7 109.94(17) yes
C6 C5 C7 110.3(2) yes
C2 C5 C8 109.15(17) yes
C6 C5 C8 109.25(19) yes
C7 C5 C8 108.58(19) yes
C5 C6 H6A 109.5 ?
C5 C6 H6B 109.5 ?
H6A C6 H6B 109.5 ?
C5 C6 H6C 109.5 ?
H6A C6 H6C 109.5 ?
H6B C6 H6C 109.5 ?
C5 C7 H7A 109.5 ?
C5 C7 H7B 109.5 ?
H7A C7 H7B 109.5 ?
C5 C7 H7C 109.5 ?
H7A C7 H7C 109.5 ?
H7B C7 H7C 109.5 ?
C5 C8 H8A 109.5 ?
C5 C8 H8B 109.5 ?
H8A C8 H8B 109.5 ?
C5 C8 H8C 109.5 ?
H8A C8 H8C 109.5 ?
H8B C8 H8C 109.5 ?
C27 C23 C4 130.76(19) yes
C27 C23 S24 110.59(16) yes
C4 C23 S24 118.61(15) yes
C25 S24 C23 91.91(12) yes
C26 C25 S24 112.12(18) yes
C26 C25 H25 123.9 ?
S24 C25 H25 123.9 ?
C25 C26 C27 112.9(2) yes
C25 C26 H26 123.6 ?
C27 C26 H26 123.6 ?
C23 C27 C26 112.5(2) yes
C23 C27 H27 123.8 ?
C26 C27 H27 123.8 ?
C9 N3 N4 107.96(15) yes
C9 N3 Co1 142.01(13) yes
N4 N3 Co1 110.03(11) yes
C11 N4 N3 108.48(15) yes
C11 N4 B1 129.86(16) yes
N3 N4 B1 120.84(15) yes
N3 C9 C10 109.13(17) yes
N3 C9 C12 121.50(18) yes
C10 C9 C12 129.37(19) yes
C11 C10 C9 106.34(18) yes
C11 C10 H10 126.8 ?
C9 C10 H10 126.8 ?
N4 C11 C10 108.08(17) yes
N4 C11 C28' 123.0(9) ?
C10 C11 C28' 128.9(9) ?
N4 C11 C28 124.8(6) yes
C10 C11 C28 127.1(6) yes
C9 C12 C13 109.55(18) yes
C9 C12 C14 110.01(17) yes
C13 C12 C14 107.93(19) yes
C9 C12 C15 109.54(18) yes
C13 C12 C15 109.36(19) yes
C14 C12 C15 110.42(19) yes
C12 C13 H13A 109.5 ?
C12 C13 H13B 109.5 ?
H13A C13 H13B 109.5 ?
C12 C13 H13C 109.5 ?
H13A C13 H13C 109.5 ?
H13B C13 H13C 109.5 ?
C12 C14 H14A 109.5 ?
C12 C14 H14B 109.5 ?
H14A C14 H14B 109.5 ?
C12 C14 H14C 109.5 ?
H14A C14 H14C 109.5 ?
H14B C14 H14C 109.5 ?
C12 C15 H15A 109.5 ?
C12 C15 H15B 109.5 ?
H15A C15 H15B 109.5 ?
C12 C15 H15C 109.5 ?
H15A C15 H15C 109.5 ?
H15B C15 H15C 109.5 ?
C32 C28 C11 125.3(11) yes
C32 C28 S29 110.5(5) yes
C11 C28 S29 124.1(9) yes
C28 S29 C30 91.3(4) yes
C31 C30 S29 112.1(7) yes
C31 C30 H30 124.0 ?
S29 C30 H30 124.0 ?
C30 C31 C32 110.4(8) yes
C30 C31 H31 124.8 ?
C32 C31 H31 124.8 ?
C28 C32 C31 115.7(9) yes
C28 C32 H32 122.2 ?
C31 C32 H32 122.2 ?
C16 N5 N6 107.71(15) yes
C16 N5 Co1 141.59(13) yes
N6 N5 Co1 110.69(11) yes
C18 N6 N5 108.72(15) yes
C18 N6 B1 130.81(16) yes
N5 N6 B1 120.07(14) yes
N5 C16 C17 109.01(17) yes
N5 C16 C19 121.84(17) yes
C17 C16 C19 129.15(19) yes
C18 C17 C16 106.69(18) yes
C18 C17 H17 126.7 ?
C16 C17 H17 126.7 ?
N6 C18 C17 107.86(17) yes
N6 C18 C33' 128.6(14) ?
C17 C18 C33' 123.6(14) ?
N6 C18 C33 123.8(3) yes
C17 C18 C33 128.3(3) yes
C16 C19 C21 110.33(17) yes
C16 C19 C20 109.07(17) yes
C21 C19 C20 108.65(19) yes
C16 C19 C22 109.29(18) yes
C21 C19 C22 110.02(18) yes
C20 C19 C22 109.46(18) yes
C19 C20 H20A 109.5 ?
C19 C20 H20B 109.5 ?
H20A C20 H20B 109.5 ?
C19 C20 H20C 109.5 ?
H20A C20 H20C 109.5 ?
H20B C20 H20C 109.5 ?
C19 C21 H21A 109.5 ?
C19 C21 H21B 109.5 ?
H21A C21 H21B 109.5 ?
C19 C21 H21C 109.5 ?
H21A C21 H21C 109.5 ?
H21B C21 H21C 109.5 ?
C19 C22 H22A 109.5 ?
C19 C22 H22B 109.5 ?
H22A C22 H22B 109.5 ?
C19 C22 H22C 109.5 ?
H22A C22 H22C 109.5 ?
H22B C22 H22C 109.5 ?
C37 C33 C18 131.7(5) yes
C37 C33 S34 110.3(4) yes
C18 C33 S34 117.8(3) yes
C35 S34 C33 91.97(15) yes
C36 C35 S34 111.5(2) yes
C36 C35 H35 124.3 ?
S34 C35 H35 124.3 ?
C35 C36 C37 112.0(3) yes
C35 C36 H36 124.0 ?
C37 C36 H36 124.0 ?
C33 C37 C36 114.1(5) yes
C33 C37 H37 122.9 ?
C36 C37 H37 122.9 ?
C32' C28' C11 130.3(14) yes
C32' C28' S29' 110.5(5) yes
C11 C28' S29' 119.2(12) yes
C30' S29' C28' 91.4(5) yes
C31' C30' S29' 112.2(8) yes
C31' C30' H30' 123.9 yes
S29' C30' H30' 123.9 yes
C30' C31' C32' 110.3(9) yes
C30' C31' H31' 124.8 yes
C32' C31' H31' 124.8 yes
C28' C32' C31' 115.6(9) yes
C28' C32' H32' 122.2 yes
C31' C32' H32' 122.2 yes
C37' C33' C18 122.5(17) yes
C37' C33' S34' 110.5(5) yes
C18 C33' S34' 126.1(15) yes
C33' S34' C35' 92.0(3) yes
C36' C35' S34' 111.5(4) yes
C36' C35' H35' 124.3 yes
S34' C35' H35' 124.3 yes
C35' C36' C37' 112.0(5) yes
C35' C36' H36' 124.0 yes
C37' C36' H36' 124.0 yes
C33' C37' C36' 114.1(6) yes
C33' C37' H37' 123.0 yes
C36' C37' H37' 123.0 yes

loop_
_geom_bond_atom_site_label_1
_geom_bond_atom_site_label_2
_geom_bond_distance
_geom_bond_publ_flag
Co1 N7 1.9162(17) yes
Co1 N3 2.0180(16) yes
Co1 N1 2.0194(16) yes
Co1 N5 2.0215(16) yes
N7 C1 1.165(3) yes
N7 C1' 1.165(3) ?
C1 S1 1.599(2) yes
C1' S1' 1.603(2) ?
B1 N4 1.548(3) yes
B1 N6 1.554(3) yes
B1 N2 1.558(3) yes
B1 H1 1.0000 ?
N1 C2 1.345(2) yes
N1 N2 1.377(2) yes
N2 C4 1.356(2) yes
C2 C3 1.391(3) yes
C2 C5 1.522(3) yes
C3 C4 1.382(3) yes
C3 H3 0.9500 ?
C4 C23 1.466(3) yes
C5 C6 1.528(3) yes
C5 C7 1.529(3) yes
C5 C8 1.534(3) yes
C6 H6A 0.9800 ?
C6 H6B 0.9800 ?
C6 H6C 0.9800 ?
C7 H7A 0.9800 ?
C7 H7B 0.9800 ?
C7 H7C 0.9800 ?
C8 H8A 0.9800 ?
C8 H8B 0.9800 ?
C8 H8C 0.9800 ?
C23 C27 1.373(3) yes
C23 S24 1.718(2) yes
S24 C25 1.706(3) yes
C25 C26 1.342(3) yes
C25 H25 0.9500 ?
C26 C27 1.414(3) yes
C26 H26 0.9500 ?
C27 H27 0.9500 ?
N3 C9 1.338(2) yes
N3 N4 1.376(2) yes
N4 C11 1.361(2) yes
C9 C10 1.393(3) yes
C9 C12 1.518(3) yes
C10 C11 1.380(3) yes
C10 H10 0.9500 ?
C11 C28' 1.464(5) yes
C11 C28 1.467(4) yes
C12 C13 1.527(3) yes
C12 C14 1.533(3) yes
C12 C15 1.537(3) yes
C13 H13A 0.9800 ?
C13 H13B 0.9800 ?
C13 H13C 0.9800 ?
C14 H14A 0.9800 ?
C14 H14B 0.9800 ?
C14 H14C 0.9800 ?
C15 H15A 0.9800 ?
C15 H15B 0.9800 ?
C15 H15C 0.9800 ?
C28 C32 1.335(14) yes
C28 S29 1.715(13) yes
S29 C30 1.732(7) yes
C30 C31 1.357(5) yes
C30 H30 0.9500 ?
C31 C32 1.412(12) yes
C31 H31 0.9500 ?
C32 H32 0.9500 ?
N5 C16 1.343(2) yes
N5 N6 1.379(2) yes
N6 C18 1.357(2) yes
C16 C17 1.389(3) yes
C16 C19 1.513(3) yes
C17 C18 1.383(3) yes
C17 H17 0.9500 ?
C18 C33' 1.447(9) yes
C18 C33 1.466(3) yes
C19 C21 1.532(3) yes
C19 C20 1.532(3) yes
C19 C22 1.533(3) yes
C20 H20A 0.9800 ?
C20 H20B 0.9800 ?
C20 H20C 0.9800 ?
C21 H21A 0.9800 ?
C21 H21B 0.9800 ?
C21 H21C 0.9800 ?
C22 H22A 0.9800 ?
C22 H22B 0.9800 ?
C22 H22C 0.9800 ?
C33 C37 1.348(6) yes
C33 S34 1.724(4) yes
S34 C35 1.711(3) yes
C35 C36 1.359(4) yes
C35 H35 0.9500 ?
C36 C37 1.409(9) yes
C36 H36 0.9500 ?
C37 H37 0.9500 ?
C28' C32' 1.335(15) ?
C28' S29' 1.716(16) ?
S29' C30' 1.727(8) ?
C30' C31' 1.357(6) ?
C30' H30' 0.9500 ?
C31' C32' 1.413(13) ?
C31' H31' 0.9500 ?
C32' H32' 0.9500 ?
C33' C37' 1.347(7) ?
C33' S34' 1.722(6) ?
S34' C35' 1.712(5) ?
C35' C36' 1.359(5) ?
C35' H35' 0.9500 ?
C36' C37' 1.410(10) ?
C36' H36' 0.9500 ?
C37' H37' 0.9500 ?

loop_
_geom_torsion_atom_site_label_1
_geom_torsion_atom_site_label_2
_geom_torsion_atom_site_label_3
_geom_torsion_atom_site_label_4
_geom_torsion
N3 Co1 N7 C1 36.5(8)
N1 Co1 N7 C1 156.6(8)
N5 Co1 N7 C1 -81.0(8)
N3 Co1 N7 C1' -114(3)
N1 Co1 N7 C1' 7(3)
N5 Co1 N7 C1' 129(3)
N7 Co1 N1 C2 9.5(2)
N3 Co1 N1 C2 140.6(2)
N5 Co1 N1 C2 -124.6(2)
N7 Co1 N1 N2 175.21(11)
N3 Co1 N1 N2 -53.76(12)
N5 Co1 N1 N2 41.11(12)
C2 N1 N2 C4 1.6(2)
Co1 N1 N2 C4 -169.14(12)
C2 N1 N2 B1 -177.39(16)
Co1 N1 N2 B1 11.86(19)
N4 B1 N2 C4 -128.5(2)
N6 B1 N2 C4 112.2(2)
N4 B1 N2 N1 50.3(2)
N6 B1 N2 N1 -69.1(2)
N2 N1 C2 C3 -1.2(2)
Co1 N1 C2 C3 164.73(16)
N2 N1 C2 C5 178.82(17)
Co1 N1 C2 C5 -15.3(3)
N1 C2 C3 C4 0.4(2)
C5 C2 C3 C4 -179.65(19)
N1 N2 C4 C3 -1.4(2)
B1 N2 C4 C3 177.48(18)
N1 N2 C4 C23 -178.81(17)
B1 N2 C4 C23 0.1(3)
C2 C3 C4 N2 0.6(2)
C2 C3 C4 C23 177.83(19)
N1 C2 C5 C6 -54.2(3)
C3 C2 C5 C6 125.8(2)
N1 C2 C5 C7 67.2(2)
C3 C2 C5 C7 -112.8(2)
N1 C2 C5 C8 -173.81(19)
C3 C2 C5 C8 6.2(3)
N2 C4 C23 C27 -40.4(3)
C3 C4 C23 C27 142.8(2)
N2 C4 C23 S24 137.19(17)
C3 C4 C23 S24 -39.6(3)
C27 C23 S24 C25 1.25(18)
C4 C23 S24 C25 -176.77(17)
C23 S24 C25 C26 -1.1(2)
S24 C25 C26 C27 0.6(3)
C4 C23 C27 C26 176.6(2)
S24 C23 C27 C26 -1.1(2)
C25 C26 C27 C23 0.3(3)
N7 Co1 N3 C9 -4.9(2)
N1 Co1 N3 C9 -137.7(2)
N5 Co1 N3 C9 126.2(2)
N7 Co1 N3 N4 175.11(11)
N1 Co1 N3 N4 42.26(12)
N5 Co1 N3 N4 -53.82(12)
C9 N3 N4 C11 0.4(2)
Co1 N3 N4 C11 -179.60(12)
C9 N3 N4 B1 -170.17(16)
Co1 N3 N4 B1 9.83(19)
N6 B1 N4 C11 -115.4(2)
N2 B1 N4 C11 126.5(2)
N6 B1 N4 N3 52.9(2)
N2 B1 N4 N3 -65.2(2)
N4 N3 C9 C10 -0.3(2)
Co1 N3 C9 C10 179.73(16)
N4 N3 C9 C12 179.35(17)
Co1 N3 C9 C12 -0.7(3)
N3 C9 C10 C11 0.0(2)
C12 C9 C10 C11 -179.5(2)
N3 N4 C11 C10 -0.4(2)
B1 N4 C11 C10 169.07(18)
N3 N4 C11 C28' 179.2(11)
B1 N4 C11 C28' -11.3(11)
N3 N4 C11 C28 -178.5(8)
B1 N4 C11 C28 -9.1(8)
C9 C10 C11 N4 0.2(2)
C9 C10 C11 C28' -179.4(12)
C9 C10 C11 C28 178.3(8)
N3 C9 C12 C13 -179.1(2)
C10 C9 C12 C13 0.5(3)
N3 C9 C12 C14 62.4(3)
C10 C9 C12 C14 -118.0(2)
N3 C9 C12 C15 -59.1(2)
C10 C9 C12 C15 120.4(2)
N4 C11 C28 C32 134.5(11)
C10 C11 C28 C32 -43.2(17)
C28' C11 C28 C32 -179(100)
N4 C11 C28 S29 -49.4(15)
C10 C11 C28 S29 132.8(8)
C28' C11 C28 S29 -3(36)
C32 C28 S29 C30 -0.6(10)
C11 C28 S29 C30 -177.1(13)
C28 S29 C30 C31 1.0(9)
S29 C30 C31 C32 -1.1(12)
C11 C28 C32 C31 176.6(16)
S29 C28 C32 C31 0.1(14)
C30 C31 C32 C28 0.7(14)
N7 Co1 N5 C16 -6.0(2)
N3 Co1 N5 C16 -135.5(2)
N1 Co1 N5 C16 128.3(2)
N7 Co1 N5 N6 174.88(11)
N3 Co1 N5 N6 45.44(12)
N1 Co1 N5 N6 -50.76(12)
C16 N5 N6 C18 0.1(2)
Co1 N5 N6 C18 179.49(12)
C16 N5 N6 B1 -173.46(16)
Co1 N5 N6 B1 6.0(2)
N4 B1 N6 C18 124.8(2)
N2 B1 N6 C18 -115.4(2)
N4 B1 N6 N5 -63.4(2)
N2 B1 N6 N5 56.5(2)
N6 N5 C16 C17 -0.1(2)
Co1 N5 C16 C17 -179.18(16)
N6 N5 C16 C19 -179.70(17)
Co1 N5 C16 C19 1.2(3)
N5 C16 C17 C18 0.0(2)
C19 C16 C17 C18 179.6(2)
N5 N6 C18 C17 -0.1(2)
B1 N6 C18 C17 172.54(18)
N5 N6 C18 C33' 179(2)
B1 N6 C18 C33' -9(2)
N5 N6 C18 C33 -178.0(3)
B1 N6 C18 C33 -5.4(4)
C16 C17 C18 N6 0.0(2)
C16 C17 C18 C33' -179(2)
C16 C17 C18 C33 177.9(4)
N5 C16 C19 C21 -56.6(3)
C17 C16 C19 C21 123.9(2)
N5 C16 C19 C20 -175.85(19)
C17 C16 C19 C20 4.6(3)
N5 C16 C19 C22 64.5(2)
C17 C16 C19 C22 -115.0(2)
N6 C18 C33 C37 -45.2(9)
C17 C18 C33 C37 137.3(7)
C33' C18 C33 C37 108(15)
N6 C18 C33 S34 139.0(3)
C17 C18 C33 S34 -38.5(6)
C33' C18 C33 S34 -68(14)
C37 C33 S34 C35 1.5(6)
C18 C33 S34 C35 178.1(5)
C33 S34 C35 C36 -1.7(4)
S34 C35 C36 C37 1.5(6)
C18 C33 C37 C36 -176.9(8)
S34 C33 C37 C36 -0.9(9)
C35 C36 C37 C33 -0.4(9)
N4 C11 C28' C32' -45(3)
C10 C11 C28' C32' 135.0(17)
C28 C11 C28' C32' -179(100)
N4 C11 C28' S29' 134.4(11)
C10 C11 C28' S29' -46(2)
C28 C11 C28' S29' -1(36)
C32' C28' S29' C30' 0.4(12)
C11 C28' S29' C30' -179(2)
C28' S29' C30' C31' -0.6(12)
S29' C30' C31' C32' 0.5(17)
C11 C28' C32' C31' 179(2)
S29' C28' C32' C31' -0.2(19)
C30' C31' C32' C28' 0(2)
N6 C18 C33' C37' 135(2)
C17 C18 C33' C37' -46(4)
C33 C18 C33' C37' 107(16)
N6 C18 C33' S34' -32(4)
C17 C18 C33' S34' 146(2)
C33 C18 C33' S34' -61(12)
C37' C33' S34' C35' 0.6(15)
C18 C33' S34' C35' 170(5)
C33' S34' C35' C36' 0.3(15)
S34' C35' C36' C37' -1(3)
C18 C33' C37' C36' -171(4)
S34' C33' C37' C36' -1(3)
C35' C36' C37' C33' 2(4)
